data_4122172
loop_
_publ_author_name
'Keane, Andrew J.'
'Yonke, Brendan L.'
'Hirotsu, Masakazu'
'Zavalij, Peter Y.'
'Sita, Lawrence R.'

_publ_section_title
;
 Fine-tuning the energy barrier for metal-mediated dinitrogen n\\tb n bond
 cleavage.
;
_journal_issue 28
_journal_name_full 'Journal of the American Chemical Society'
_journal_page_first 9906
_journal_page_last 9909
_journal_paper_doi 10.1021/ja505309j
_journal_volume 136
_journal_year 2014
_chemical_formula_moiety 'C46 H68 N6 Ta2'
_chemical_formula_sum 'C46 H68 N6 Ta2'
_chemical_formula_weight 1066.96
_chemical_name_common cmpd_trans_3b
_chemical_name_systematic
;
cmpd_trans_3b
;
_space_group_IT_number 61
_symmetry_cell_setting orthorhombic
_symmetry_space_group_name_Hall '-P 2ac 2ab'
_symmetry_space_group_name_H-M 'P b c a'
_atom_sites_solution_hydrogens geom
_atom_sites_solution_primary direct
_atom_sites_solution_secondary difmap
_audit_creation_method 'SHELXL-97 & ZCIF'
_cell_angle_alpha 90.00
_cell_angle_beta 90.00
_cell_angle_gamma 90.00
_cell_formula_units_Z 4
_cell_length_a 16.4902(11)
_cell_length_b 15.3364(10)
_cell_length_c 17.0776(11)
_cell_measurement_reflns_used 29457
_cell_measurement_temperature 150(2)
_cell_measurement_theta_max 31.0
_cell_measurement_theta_min 2.2
_cell_volume 4318.9(5)
_computing_cell_refinement Apex2
_computing_data_collection 'Apex2 (Bruker, 2005)'
_computing_data_reduction Apex2
_computing_molecular_graphics 'XSHEL (Bruker, 2004)'
_computing_publication_material SHELXL-97
_computing_structure_refinement 'SHELXL-97 (Sheldrick, 2008)'
_computing_structure_solution 'SHELXS-97 (Sheldrick, 2008)'
_diffrn_ambient_temperature 150(2)
_diffrn_detector 'CCD area detector'
_diffrn_detector_area_resol_mean 11.198
_diffrn_detector_type 'Bruker Smart Apex II'
_diffrn_measured_fraction_theta_full 1.000
_diffrn_measured_fraction_theta_max 1.000
_diffrn_measurement_details 610,610,610,1200
_diffrn_measurement_device_type 'three-circle diffractometer'
_diffrn_measurement_method '\f and \w scans'
_diffrn_measurement_specimen_support 'MiTeGen loop'
_diffrn_orient_matrix_type standard
_diffrn_orient_matrix_UB_11 -0.0086526
_diffrn_orient_matrix_UB_12 -0.0571669
_diffrn_orient_matrix_UB_13 -0.0179148
_diffrn_orient_matrix_UB_21 0.0321418
_diffrn_orient_matrix_UB_22 -0.0200536
_diffrn_orient_matrix_UB_23 0.0471182
_diffrn_orient_matrix_UB_31 -0.0560675
_diffrn_orient_matrix_UB_32 -0.0026612
_diffrn_orient_matrix_UB_33 0.0297927
_diffrn_radiation_monochromator graphite
_diffrn_radiation_source 'fine-focus sealed tube'
_diffrn_radiation_type MoK\a
_diffrn_radiation_wavelength 0.71073
_diffrn_reflns_av_R_equivalents 0.0260
_diffrn_reflns_av_sigmaI/netI 0.0122
_diffrn_reflns_limit_h_max 23
_diffrn_reflns_limit_h_min -23
_diffrn_reflns_limit_k_max 21
_diffrn_reflns_limit_k_min -21
_diffrn_reflns_limit_l_max 24
_diffrn_reflns_limit_l_min -24
_diffrn_reflns_number 68126
_diffrn_reflns_theta_full 30.00
_diffrn_reflns_theta_max 30.00
_diffrn_reflns_theta_min 2.17
_diffrn_source_current 30.00
_diffrn_source_voltage 50.00
_diffrn_standards_decay_% 0
_exptl_absorpt_coefficient_mu 5.102
_exptl_absorpt_correction_T_max 0.482
_exptl_absorpt_correction_T_min 0.383
_exptl_absorpt_correction_type integration
_exptl_absorpt_process_details 'SADABS (Sheldrick, 1996)'
_exptl_crystal_colour red
_exptl_crystal_density_diffrn 1.641
_exptl_crystal_density_method 'not measured'
_exptl_crystal_description prism
_exptl_crystal_F_000 2128
_exptl_crystal_id 'Sita/Yonke BY-6-096 150K'
_exptl_crystal_size_max 0.17
_exptl_crystal_size_mid 0.166
_exptl_crystal_size_min 0.143
_refine_diff_density_max 0.685
_refine_diff_density_min -0.351
_refine_diff_density_rms 0.074
_refine_ls_extinction_method none
_refine_ls_goodness_of_fit_ref 1.000
_refine_ls_hydrogen_treatment refU
_refine_ls_matrix_type full
_refine_ls_number_parameters 269
_refine_ls_number_reflns 6299
_refine_ls_number_restraints 0
_refine_ls_restrained_S_all 1.000
_refine_ls_R_factor_all 0.0211
_refine_ls_R_factor_gt 0.0152
_refine_ls_shift/su_max 0.003
_refine_ls_shift/su_mean 0.000
_refine_ls_structure_factor_coef Fsqd
_refine_ls_weighting_details 'w=1/[\s^2^(Fo^2^)+(0.003P)^2^+6.5P], P=(max(Fo^2^,0)+2Fc^2^)/3'
_refine_ls_weighting_scheme calc
_refine_ls_wR_factor_gt 0.0297
_refine_ls_wR_factor_ref 0.0311
_reflns_number_gt 5387
_reflns_number_total 6299
_reflns_threshold_expression >2sigma(I)
_cod_data_source_file ja505309j_si_002.cif
_cod_data_source_block cmpd_trans_3b
_cod_depositor_comments
;
The following automatic conversions were performed:

'_symmetry_cell_setting' value 'Orthorhombic' changed to
'orthorhombic' according to
/usr/data/users/saulius/crontab/automatic-downloads/rss-feeds/ACS/lib/dictionaries/cif_core.dic
dictionary named 'cif_core.dic' version 2.4.2 from 2011-04-26.

Automatic conversion script
Id: cif_fix_values 2281 2013-09-26 08:29:07Z andrius 

 Adding full bibliography for 4122168--4122182.cif.
;
_cod_original_sg_symbol_H-M Pbca
_cod_database_code 4122172

loop_
_symmetry_equiv_pos_as_xyz
'x, y, z'
'-x+1/2, -y, z+1/2'
'-x, y+1/2, -z+1/2'
'x+1/2, -y+1/2, -z'
'-x, -y, -z'
'x-1/2, y, -z-1/2'
'x, -y-1/2, z-1/2'
'-x-1/2, y-1/2, z'

loop_
_atom_site_label
_atom_site_type_symbol
_atom_site_fract_x
_atom_site_fract_y
_atom_site_fract_z
_atom_site_U_iso_or_equiv
_atom_site_adp_type
_atom_site_occupancy
_atom_site_symmetry_multiplicity
_atom_site_calc_flag
_atom_site_refinement_flags
Ta1 Ta 0.039891(4) 0.434118(4) 0.041222(4) 0.01667(2) Uani 1 1 d .
N1 N -0.06912(10) 0.45992(11) 0.01144(11) 0.0322(4) Uani 1 1 d .
C10 C 0.07444(12) 0.34268(13) -0.06774(11) 0.0251(4) Uani 1 1 d .
C11 C 0.15178(12) 0.35951(12) -0.03328(11) 0.0251(4) Uani 1 1 d .
C12 C 0.15402(11) 0.31662(12) 0.03973(11) 0.0238(4) Uani 1 1 d .
C13 C 0.07911(12) 0.27136(11) 0.05018(11) 0.0230(4) Uani 1 1 d .
C14 C 0.03049(12) 0.28604(12) -0.01669(11) 0.0240(4) Uani 1 1 d .
C15 C 0.05151(14) 0.36478(14) -0.15075(11) 0.0307(4) Uani 1 1 d .
H15A H 0.0674 0.3169 -0.1855 0.077(6) Uiso 1 1 calc R
H15B H 0.0794 0.4183 -0.1668 0.077(6) Uiso 1 1 calc R
H15C H -0.0073 0.3736 -0.1540 0.077(6) Uiso 1 1 calc R
C16 C 0.21874(13) 0.40903(15) -0.07290(13) 0.0350(5) Uani 1 1 d .
H16A H 0.2035 0.4706 -0.0772 0.050(4) Uiso 1 1 calc R
H16B H 0.2278 0.3850 -0.1253 0.050(4) Uiso 1 1 calc R
H16C H 0.2686 0.4038 -0.0420 0.050(4) Uiso 1 1 calc R
C17 C 0.22483(12) 0.30701(14) 0.09411(13) 0.0321(4) Uani 1 1 d .
H17A H 0.2725 0.3354 0.0712 0.045(4) Uiso 1 1 calc R
H17B H 0.2363 0.2450 0.1023 0.045(4) Uiso 1 1 calc R
H17C H 0.2120 0.3344 0.1444 0.045(4) Uiso 1 1 calc R
C18 C 0.06305(13) 0.21012(13) 0.11700(12) 0.0308(4) Uani 1 1 d .
H18A H 0.0594 0.2433 0.1659 0.054(5) Uiso 1 1 calc R
H18B H 0.1074 0.1678 0.1208 0.054(5) Uiso 1 1 calc R
H18C H 0.0119 0.1792 0.1079 0.054(5) Uiso 1 1 calc R
C19 C -0.04936(12) 0.24419(13) -0.03701(13) 0.0316(4) Uani 1 1 d .
H19A H -0.0913 0.2892 -0.0410 0.045(4) Uiso 1 1 calc R
H19B H -0.0642 0.2024 0.0040 0.045(4) Uiso 1 1 calc R
H19C H -0.0445 0.2137 -0.0872 0.045(4) Uiso 1 1 calc R
N21 N 0.10770(10) 0.47817(10) 0.14783(9) 0.0233(3) Uani 1 1 d .
N22 N -0.00493(10) 0.40342(11) 0.16383(9) 0.0236(3) Uani 1 1 d .
C20 C 0.05890(11) 0.43871(12) 0.19861(10) 0.0211(3) Uani 1 1 d .
C21 C 0.07686(11) 0.43342(13) 0.28452(11) 0.0243(4) Uani 1 1 d .
C22 C 0.04890(15) 0.49651(14) 0.33643(12) 0.0348(5) Uani 1 1 d .
H22 H 0.0160 0.5430 0.3179 0.042(7) Uiso 1 1 calc R
C23 C 0.06894(17) 0.49170(17) 0.41522(13) 0.0434(6) Uani 1 1 d .
H23 H 0.0497 0.5349 0.4505 0.060(9) Uiso 1 1 calc R
C24 C 0.11637(16) 0.42481(17) 0.44238(13) 0.0444(6) Uani 1 1 d .
H24 H 0.1298 0.4219 0.4964 0.064(9) Uiso 1 1 calc R
C25 C 0.14462(14) 0.36203(16) 0.39197(14) 0.0392(5) Uani 1 1 d .
H25 H 0.1775 0.3159 0.4111 0.051(8) Uiso 1 1 calc R
C26 C 0.12500(13) 0.36595(14) 0.31270(12) 0.0301(4) Uani 1 1 d .
H26 H 0.1445 0.3225 0.2779 0.028(6) Uiso 1 1 calc R
C27 C 0.18170(12) 0.52451(13) 0.17222(11) 0.0249(4) Uani 1 1 d .
H27 H 0.2099 0.4885 0.2127 0.029(6) Uiso 1 1 calc R
C28 C 0.23835(13) 0.53555(15) 0.10293(13) 0.0336(5) Uani 1 1 d .
H28A H 0.2528 0.4781 0.0821 0.043(4) Uiso 1 1 calc R
H28B H 0.2876 0.5660 0.1198 0.043(4) Uiso 1 1 calc R
H28C H 0.2112 0.5697 0.0621 0.043(4) Uiso 1 1 calc R
C29 C 0.16483(14) 0.61424(14) 0.20704(13) 0.0344(5) Uani 1 1 d .
H29A H 0.1385 0.6511 0.1676 0.045(4) Uiso 1 1 calc R
H29B H 0.2160 0.6412 0.2232 0.045(4) Uiso 1 1 calc R
H29C H 0.1291 0.6082 0.2526 0.045(4) Uiso 1 1 calc R
C30 C -0.07147(12) 0.36105(13) 0.20667(12) 0.0280(4) Uani 1 1 d .
H30 H -0.0478 0.3203 0.2463 0.035(6) Uiso 1 1 calc R
C31 C -0.12398(14) 0.30897(16) 0.15058(14) 0.0409(5) Uani 1 1 d .
H31A H -0.1456 0.3478 0.1101 0.057(5) Uiso 1 1 calc R
H31B H -0.1690 0.2823 0.1795 0.057(5) Uiso 1 1 calc R
H31C H -0.0913 0.2632 0.1260 0.057(5) Uiso 1 1 calc R
C32 C -0.12570(16) 0.42578(18) 0.24846(17) 0.0511(7) Uani 1 1 d .
H32A H -0.0932 0.4606 0.2849 0.069(6) Uiso 1 1 calc R
H32B H -0.1677 0.3943 0.2775 0.069(6) Uiso 1 1 calc R
H32C H -0.1513 0.4644 0.2099 0.069(6) Uiso 1 1 calc R

loop_
_atom_site_aniso_label
_atom_site_aniso_U_11
_atom_site_aniso_U_22
_atom_site_aniso_U_33
_atom_site_aniso_U_23
_atom_site_aniso_U_13
_atom_site_aniso_U_12
Ta1 0.01705(3) 0.01593(3) 0.01703(3) 0.00182(3) -0.00019(3) 0.00166(3)
N1 0.0195(8) 0.0310(9) 0.0460(10) 0.0210(8) -0.0065(7) -0.0040(7)
C10 0.0285(10) 0.0262(9) 0.0206(8) -0.0026(7) -0.0001(7) 0.0015(8)
C11 0.0240(9) 0.0269(9) 0.0245(9) -0.0036(7) 0.0029(7) 0.0018(7)
C12 0.0236(9) 0.0231(8) 0.0247(8) -0.0040(7) -0.0032(8) 0.0062(7)
C13 0.0276(9) 0.0182(8) 0.0233(9) -0.0005(7) -0.0018(7) 0.0050(7)
C14 0.0274(10) 0.0214(8) 0.0234(8) -0.0026(7) -0.0021(7) 0.0004(7)
C15 0.0390(12) 0.0311(10) 0.0220(9) 0.0002(8) -0.0014(8) 0.0036(9)
C16 0.0282(11) 0.0444(12) 0.0325(11) -0.0025(9) 0.0077(9) -0.0032(9)
C17 0.0281(10) 0.0310(10) 0.0373(11) -0.0003(9) -0.0076(9) 0.0086(8)
C18 0.0378(11) 0.0235(9) 0.0312(10) 0.0055(8) -0.0007(9) 0.0048(8)
C19 0.0341(11) 0.0284(9) 0.0321(10) 0.0003(8) -0.0074(9) -0.0071(8)
N21 0.0244(8) 0.0258(8) 0.0198(7) 0.0005(6) -0.0003(6) -0.0041(6)
N22 0.0210(8) 0.0283(8) 0.0217(7) 0.0010(6) 0.0026(6) -0.0017(6)
C20 0.0236(9) 0.0202(8) 0.0195(8) -0.0001(7) 0.0014(6) 0.0038(7)
C21 0.0259(9) 0.0257(8) 0.0211(8) 0.0033(7) 0.0001(7) -0.0023(8)
C22 0.0474(14) 0.0322(11) 0.0249(10) 0.0003(8) 0.0035(9) 0.0005(10)
C23 0.0616(16) 0.0444(13) 0.0243(11) -0.0037(10) 0.0056(11) -0.0142(12)
C24 0.0527(15) 0.0553(15) 0.0253(10) 0.0108(10) -0.0083(10) -0.0268(13)
C25 0.0347(12) 0.0458(13) 0.0371(12) 0.0187(10) -0.0108(10) -0.0105(10)
C26 0.0277(10) 0.0312(10) 0.0315(10) 0.0076(8) -0.0016(8) -0.0010(8)
C27 0.0246(9) 0.0261(9) 0.0241(9) 0.0022(7) -0.0027(7) -0.0036(7)
C28 0.0295(11) 0.0352(11) 0.0360(11) -0.0043(9) 0.0043(9) -0.0089(9)
C29 0.0393(12) 0.0318(11) 0.0320(11) -0.0052(9) 0.0003(9) -0.0092(9)
C30 0.0235(9) 0.0325(10) 0.0279(10) 0.0087(8) 0.0040(8) -0.0005(8)
C31 0.0276(11) 0.0492(14) 0.0458(13) 0.0029(11) 0.0054(10) -0.0127(10)
C32 0.0365(13) 0.0547(15) 0.0620(16) -0.0067(14) 0.0250(12) -0.0039(12)

loop_
_atom_type_symbol
_atom_type_description
_atom_type_scat_dispersion_real
_atom_type_scat_dispersion_imag
_atom_type_scat_source
C C 0.0033 0.0016 'International Tables Vol C Tables 4.2.6.8 and 6.1.1.4'
H H 0.0000 0.0000 'International Tables Vol C Tables 4.2.6.8 and 6.1.1.4'
N N 0.0061 0.0033 'International Tables Vol C Tables 4.2.6.8 and 6.1.1.4'
Ta Ta -0.7052 6.5227 'International Tables Vol C Tables 4.2.6.8 and 6.1.1.4'

loop_
_geom_angle_atom_site_label_1
_geom_angle_atom_site_label_2
_geom_angle_atom_site_label_3
_geom_angle
_geom_angle_site_symmetry_1
_geom_angle_site_symmetry_3
N1 Ta1 N1 86.33(7) . 5_565
N1 Ta1 N21 128.58(8) . .
N1 Ta1 N21 90.01(7) 5_565 .
N1 Ta1 N22 88.98(7) . .
N1 Ta1 N22 133.61(7) 5_565 .
N21 Ta1 N22 58.37(6) . .
N1 Ta1 C10 97.94(8) . .
N1 Ta1 C10 94.12(8) 5_565 .
N21 Ta1 C10 133.48(6) . .
N22 Ta1 C10 132.20(6) . .
N1 Ta1 C14 91.41(7) . .
N1 Ta1 C14 127.15(8) 5_565 .
N21 Ta1 C14 129.11(6) . .
N22 Ta1 C14 99.06(6) . .
C10 Ta1 C14 33.98(6) . .
N1 Ta1 C11 130.52(8) . .
N1 Ta1 C11 87.93(7) 5_565 .
N21 Ta1 C11 100.49(6) . .
N22 Ta1 C11 127.65(6) . .
C10 Ta1 C11 33.68(6) . .
C14 Ta1 C11 55.13(6) . .
N1 Ta1 C13 116.86(7) . .
N1 Ta1 C13 141.56(7) 5_565 .
N21 Ta1 C13 96.79(6) . .
N22 Ta1 C13 80.01(6) . .
C10 Ta1 C13 54.66(6) . .
C14 Ta1 C13 32.33(6) . .
C11 Ta1 C13 53.63(6) . .
N1 Ta1 C12 145.14(7) . .
N1 Ta1 C12 113.56(7) 5_565 .
N21 Ta1 C12 81.73(6) . .
N22 Ta1 C12 95.78(6) . .
C10 Ta1 C12 54.31(6) . .
C14 Ta1 C12 53.73(6) . .
C11 Ta1 C12 31.90(6) . .
C13 Ta1 C12 31.95(6) . .
N1 Ta1 Ta1 43.30(5) . 5_565
N1 Ta1 Ta1 43.04(5) 5_565 5_565
N21 Ta1 Ta1 115.25(4) . 5_565
N22 Ta1 Ta1 117.50(4) . 5_565
C10 Ta1 Ta1 98.27(5) . 5_565
C14 Ta1 Ta1 115.58(4) . 5_565
C11 Ta1 Ta1 114.81(5) . 5_565
C13 Ta1 Ta1 147.91(4) . 5_565
C12 Ta1 Ta1 146.71(4) . 5_565
Ta1 N1 Ta1 93.67(7) . 5_565
C14 C10 C11 108.16(17) . .
C14 C10 C15 125.74(18) . .
C11 C10 C15 124.85(18) . .
C14 C10 Ta1 76.20(11) . .
C11 C10 Ta1 77.69(11) . .
C15 C10 Ta1 122.62(13) . .
C12 C11 C10 107.65(17) . .
C12 C11 C16 127.97(18) . .
C10 C11 C16 124.23(18) . .
C12 C11 Ta1 77.54(11) . .
C10 C11 Ta1 68.64(10) . .
C16 C11 Ta1 122.49(14) . .
C11 C12 C13 108.34(16) . .
C11 C12 C17 127.87(18) . .
C13 C12 C17 123.26(18) . .
C11 C12 Ta1 70.56(10) . .
C13 C12 Ta1 73.15(10) . .
C17 C12 Ta1 128.64(13) . .
C14 C13 C12 108.19(16) . .
C14 C13 C18 127.85(18) . .
C12 C13 C18 123.48(17) . .
C14 C13 Ta1 69.89(10) . .
C12 C13 Ta1 74.90(10) . .
C18 C13 Ta1 127.25(13) . .
C13 C14 C10 107.59(17) . .
C13 C14 C19 127.92(18) . .
C10 C14 C19 124.23(17) . .
C13 C14 Ta1 77.78(10) . .
C10 C14 Ta1 69.82(10) . .
C19 C14 Ta1 122.45(13) . .
C10 C15 H15A 109.5 . .
C10 C15 H15B 109.5 . .
H15A C15 H15B 109.5 . .
C10 C15 H15C 109.5 . .
H15A C15 H15C 109.5 . .
H15B C15 H15C 109.5 . .
C11 C16 H16A 109.5 . .
C11 C16 H16B 109.5 . .
H16A C16 H16B 109.5 . .
C11 C16 H16C 109.5 . .
H16A C16 H16C 109.5 . .
H16B C16 H16C 109.5 . .
C12 C17 H17A 109.5 . .
C12 C17 H17B 109.5 . .
H17A C17 H17B 109.5 . .
C12 C17 H17C 109.5 . .
H17A C17 H17C 109.5 . .
H17B C17 H17C 109.5 . .
C13 C18 H18A 109.5 . .
C13 C18 H18B 109.5 . .
H18A C18 H18B 109.5 . .
C13 C18 H18C 109.5 . .
H18A C18 H18C 109.5 . .
H18B C18 H18C 109.5 . .
C14 C19 H19A 109.5 . .
C14 C19 H19B 109.5 . .
H19A C19 H19B 109.5 . .
C14 C19 H19C 109.5 . .
H19A C19 H19C 109.5 . .
H19B C19 H19C 109.5 . .
C20 N21 C27 122.49(16) . .
C20 N21 Ta1 95.21(11) . .
C27 N21 Ta1 142.09(12) . .
C20 N22 C30 123.42(16) . .
C20 N22 Ta1 94.02(11) . .
C30 N22 Ta1 142.53(13) . .
N22 C20 N21 112.01(16) . .
N22 C20 C21 125.02(16) . .
N21 C20 C21 122.94(17) . .
C26 C21 C22 119.10(19) . .
C26 C21 C20 119.47(18) . .
C22 C21 C20 121.38(18) . .
C23 C22 C21 120.1(2) . .
C23 C22 H22 119.9 . .
C21 C22 H22 119.9 . .
C24 C23 C22 120.3(2) . .
C24 C23 H23 119.9 . .
C22 C23 H23 119.9 . .
C23 C24 C25 120.4(2) . .
C23 C24 H24 119.8 . .
C25 C24 H24 119.8 . .
C24 C25 C26 120.0(2) . .
C24 C25 H25 120.0 . .
C26 C25 H25 120.0 . .
C21 C26 C25 120.1(2) . .
C21 C26 H26 120.0 . .
C25 C26 H26 120.0 . .
N21 C27 C28 110.09(16) . .
N21 C27 C29 113.24(17) . .
C28 C27 C29 108.41(17) . .
N21 C27 H27 108.3 . .
C28 C27 H27 108.3 . .
C29 C27 H27 108.3 . .
C27 C28 H28A 109.5 . .
C27 C28 H28B 109.5 . .
H28A C28 H28B 109.5 . .
C27 C28 H28C 109.5 . .
H28A C28 H28C 109.5 . .
H28B C28 H28C 109.5 . .
C27 C29 H29A 109.5 . .
C27 C29 H29B 109.5 . .
H29A C29 H29B 109.5 . .
C27 C29 H29C 109.5 . .
H29A C29 H29C 109.5 . .
H29B C29 H29C 109.5 . .
N22 C30 C32 112.66(17) . .
N22 C30 C31 110.13(17) . .
C32 C30 C31 107.79(19) . .
N22 C30 H30 108.7 . .
C32 C30 H30 108.7 . .
C31 C30 H30 108.7 . .
C30 C31 H31A 109.5 . .
C30 C31 H31B 109.5 . .
H31A C31 H31B 109.5 . .
C30 C31 H31C 109.5 . .
H31A C31 H31C 109.5 . .
H31B C31 H31C 109.5 . .
C30 C32 H32A 109.5 . .
C30 C32 H32B 109.5 . .
H32A C32 H32B 109.5 . .
C30 C32 H32C 109.5 . .
H32A C32 H32C 109.5 . .
H32B C32 H32C 109.5 . .

loop_
_geom_bond_atom_site_label_1
_geom_bond_atom_site_label_2
_geom_bond_distance
_geom_bond_site_symmetry_2
Ta1 N1 1.9096(17) .
Ta1 N1 1.9188(16) 5_565
Ta1 N21 2.2408(15) .
Ta1 N22 2.2699(15) .
Ta1 C10 2.3988(19) .
Ta1 C14 2.4819(18) .
Ta1 C11 2.5164(19) .
Ta1 C13 2.5830(17) .
Ta1 C12 2.6057(17) .
Ta1 Ta1 2.79226(17) 5_565
N1 Ta1 1.9188(16) 5_565
C10 C14 1.428(3) .
C10 C11 1.428(3) .
C10 C15 1.506(3) .
C11 C12 1.410(3) .
C11 C16 1.501(3) .
C12 C13 1.428(3) .
C12 C17 1.499(3) .
C13 C14 1.413(3) .
C13 C18 1.502(3) .
C14 C19 1.505(3) .
C15 H15A 0.9800 .
C15 H15B 0.9800 .
C15 H15C 0.9800 .
C16 H16A 0.9800 .
C16 H16B 0.9800 .
C16 H16C 0.9800 .
C17 H17A 0.9800 .
C17 H17B 0.9800 .
C17 H17C 0.9800 .
C18 H18A 0.9800 .
C18 H18B 0.9800 .
C18 H18C 0.9800 .
C19 H19A 0.9800 .
C19 H19B 0.9800 .
C19 H19C 0.9800 .
N21 C20 1.329(2) .
N21 C27 1.472(2) .
N22 C20 1.324(2) .
N22 C30 1.470(2) .
C20 C21 1.499(2) .
C21 C26 1.390(3) .
C21 C22 1.391(3) .
C22 C23 1.387(3) .
C22 H22 0.9500 .
C23 C24 1.371(4) .
C23 H23 0.9500 .
C24 C25 1.373(4) .
C24 H24 0.9500 .
C25 C26 1.393(3) .
C25 H25 0.9500 .
C26 H26 0.9500 .
C27 C28 1.517(3) .
C27 C29 1.525(3) .
C27 H27 1.0000 .
C28 H28A 0.9800 .
C28 H28B 0.9800 .
C28 H28C 0.9800 .
C29 H29A 0.9800 .
C29 H29B 0.9800 .
C29 H29C 0.9800 .
C30 C32 1.515(3) .
C30 C31 1.518(3) .
C30 H30 1.0000 .
C31 H31A 0.9800 .
C31 H31B 0.9800 .
C31 H31C 0.9800 .
C32 H32A 0.9800 .
C32 H32B 0.9800 .
C32 H32C 0.9800 .

loop_
_geom_torsion_atom_site_label_1
_geom_torsion_atom_site_label_2
_geom_torsion_atom_site_label_3
_geom_torsion_atom_site_label_4
_geom_torsion
_geom_torsion_site_symmetry_1
_geom_torsion_site_symmetry_4
N1 Ta1 N1 Ta1 0.0 5_565 5_565
N21 Ta1 N1 Ta1 87.08(9) . 5_565
N22 Ta1 N1 Ta1 133.82(8) . 5_565
C10 Ta1 N1 Ta1 -93.66(8) . 5_565
C14 Ta1 N1 Ta1 -127.13(8) . 5_565
C11 Ta1 N1 Ta1 -84.13(10) . 5_565
C13 Ta1 N1 Ta1 -147.92(6) . 5_565
C12 Ta1 N1 Ta1 -127.50(10) . 5_565
N1 Ta1 C10 C14 -80.66(12) . .
N1 Ta1 C10 C14 -167.52(12) 5_565 .
N21 Ta1 C10 C14 98.55(13) . .
N22 Ta1 C10 C14 15.20(15) . .
C11 Ta1 C10 C14 112.46(16) . .
C13 Ta1 C10 C14 36.75(11) . .
C12 Ta1 C10 C14 76.27(12) . .
Ta1 Ta1 C10 C14 -124.41(10) 5_565 .
N1 Ta1 C10 C11 166.88(11) . .
N1 Ta1 C10 C11 80.01(12) 5_565 .
N21 Ta1 C10 C11 -13.91(15) . .
N22 Ta1 C10 C11 -97.26(13) . .
C14 Ta1 C10 C11 -112.46(16) . .
C13 Ta1 C10 C11 -75.71(12) . .
C12 Ta1 C10 C11 -36.19(11) . .
Ta1 Ta1 C10 C11 123.13(11) 5_565 .
N1 Ta1 C10 C15 43.19(17) . .
N1 Ta1 C10 C15 -43.68(17) 5_565 .
N21 Ta1 C10 C15 -137.61(15) . .
N22 Ta1 C10 C15 139.05(15) . .
C14 Ta1 C10 C15 123.8(2) . .
C11 Ta1 C10 C15 -123.7(2) . .
C13 Ta1 C10 C15 160.59(19) . .
C12 Ta1 C10 C15 -159.89(19) . .
Ta1 Ta1 C10 C15 -0.57(17) 5_565 .
C14 C10 C11 C12 -2.4(2) . .
C15 C10 C11 C12 -170.21(18) . .
Ta1 C10 C11 C12 68.43(13) . .
C14 C10 C11 C16 173.61(18) . .
C15 C10 C11 C16 5.8(3) . .
Ta1 C10 C11 C16 -115.57(19) . .
C14 C10 C11 Ta1 -70.82(13) . .
C15 C10 C11 Ta1 121.36(19) . .
N1 Ta1 C11 C12 -132.03(11) . .
N1 Ta1 C11 C12 144.57(12) 5_565 .
N21 Ta1 C11 C12 54.95(12) . .
N22 Ta1 C11 C12 -2.99(14) . .
C10 Ta1 C11 C12 -114.83(16) . .
C14 Ta1 C11 C12 -75.82(12) . .
C13 Ta1 C11 C12 -35.80(10) . .
Ta1 Ta1 C11 C12 179.25(9) 5_565 .
N1 Ta1 C11 C10 -17.20(15) . .
N1 Ta1 C11 C10 -100.60(12) 5_565 .
N21 Ta1 C11 C10 169.78(11) . .
N22 Ta1 C11 C10 111.84(12) . .
C14 Ta1 C11 C10 39.01(11) . .
C13 Ta1 C11 C10 79.03(12) . .
C12 Ta1 C11 C10 114.83(16) . .
Ta1 Ta1 C11 C10 -65.92(12) 5_565 .
N1 Ta1 C11 C16 100.64(17) . .
N1 Ta1 C11 C16 17.25(17) 5_565 .
N21 Ta1 C11 C16 -72.37(17) . .
N22 Ta1 C11 C16 -130.31(15) . .
C10 Ta1 C11 C16 117.8(2) . .
C14 Ta1 C11 C16 156.86(19) . .
C13 Ta1 C11 C16 -163.12(19) . .
C12 Ta1 C11 C16 -127.3(2) . .
Ta1 Ta1 C11 C16 51.92(17) 5_565 .
C10 C11 C12 C13 1.3(2) . .
C16 C11 C12 C13 -174.46(19) . .
Ta1 C11 C12 C13 63.84(13) . .
C10 C11 C12 C17 173.14(18) . .
C16 C11 C12 C17 -2.7(3) . .
Ta1 C11 C12 C17 -124.36(19) . .
C10 C11 C12 Ta1 -62.50(13) . .
C16 C11 C12 Ta1 121.7(2) . .
N1 Ta1 C12 C11 81.07(16) . .
N1 Ta1 C12 C11 -39.20(13) 5_565 .
N21 Ta1 C12 C11 -125.57(12) . .
N22 Ta1 C12 C11 177.62(11) . .
C10 Ta1 C12 C11 38.29(11) . .
C14 Ta1 C12 C11 80.61(12) . .
C13 Ta1 C12 C11 117.10(16) . .
Ta1 Ta1 C12 C11 -1.25(15) 5_565 .
N1 Ta1 C12 C13 -36.03(18) . .
N1 Ta1 C12 C13 -156.30(11) 5_565 .
N21 Ta1 C12 C13 117.33(11) . .
N22 Ta1 C12 C13 60.52(11) . .
C10 Ta1 C12 C13 -78.81(12) . .
C14 Ta1 C12 C13 -36.49(10) . .
C11 Ta1 C12 C13 -117.10(16) . .
Ta1 Ta1 C12 C13 -118.35(10) 5_565 .
N1 Ta1 C12 C17 -155.48(17) . .
N1 Ta1 C12 C17 84.25(19) 5_565 .
N21 Ta1 C12 C17 -2.12(17) . .
N22 Ta1 C12 C17 -58.92(18) . .
C10 Ta1 C12 C17 161.7(2) . .
C14 Ta1 C12 C17 -155.9(2) . .
C11 Ta1 C12 C17 123.5(2) . .
C13 Ta1 C12 C17 -119.4(2) . .
Ta1 Ta1 C12 C17 122.20(16) 5_565 .
C11 C12 C13 C14 0.2(2) . .
C17 C12 C13 C14 -172.05(17) . .
Ta1 C12 C13 C14 62.39(12) . .
C11 C12 C13 C18 172.85(17) . .
C17 C12 C13 C18 0.6(3) . .
Ta1 C12 C13 C18 -124.98(18) . .
C11 C12 C13 Ta1 -62.18(13) . .
C17 C12 C13 Ta1 125.57(18) . .
N1 Ta1 C13 C14 41.56(14) . .
N1 Ta1 C13 C14 -79.96(15) 5_565 .
N21 Ta1 C13 C14 -178.60(11) . .
N22 Ta1 C13 C14 125.27(12) . .
C10 Ta1 C13 C14 -38.69(11) . .
C11 Ta1 C13 C14 -80.56(12) . .
C12 Ta1 C13 C14 -116.31(16) . .
Ta1 Ta1 C13 C14 -1.71(16) 5_565 .
N1 Ta1 C13 C12 157.86(11) . .
N1 Ta1 C13 C12 36.35(16) 5_565 .
N21 Ta1 C13 C12 -62.29(11) . .
N22 Ta1 C13 C12 -118.42(11) . .
C10 Ta1 C13 C12 77.61(12) . .
C14 Ta1 C13 C12 116.31(16) . .
C11 Ta1 C13 C12 35.75(11) . .
Ta1 Ta1 C13 C12 114.59(11) 5_565 .
N1 Ta1 C13 C18 -81.30(18) . .
N1 Ta1 C13 C18 157.19(16) 5_565 .
N21 Ta1 C13 C18 58.54(17) . .
N22 Ta1 C13 C18 2.42(16) . .
C10 Ta1 C13 C18 -161.6(2) . .
C14 Ta1 C13 C18 -122.9(2) . .
C11 Ta1 C13 C18 156.6(2) . .
C12 Ta1 C13 C18 120.8(2) . .
Ta1 Ta1 C13 C18 -124.57(15) 5_565 .
C12 C13 C14 C10 -1.7(2) . .
C18 C13 C14 C10 -173.90(18) . .
Ta1 C13 C14 C10 63.96(13) . .
C12 C13 C14 C19 172.53(18) . .
C18 C13 C14 C19 0.3(3) . .
Ta1 C13 C14 C19 -121.8(2) . .
C12 C13 C14 Ta1 -65.65(13) . .
C18 C13 C14 Ta1 122.13(19) . .
C11 C10 C14 C13 2.5(2) . .
C15 C10 C14 C13 170.21(18) . .
Ta1 C10 C14 C13 -69.32(13) . .
C11 C10 C14 C19 -171.96(18) . .
C15 C10 C14 C19 -4.3(3) . .
Ta1 C10 C14 C19 116.20(18) . .
C11 C10 C14 Ta1 71.84(13) . .
C15 C10 C14 Ta1 -120.5(2) . .
N1 Ta1 C14 C13 -143.70(12) . .
N1 Ta1 C14 C13 129.83(12) 5_565 .
N21 Ta1 C14 C13 1.79(14) . .
N22 Ta1 C14 C13 -54.51(12) . .
C10 Ta1 C14 C13 114.15(17) . .
C11 Ta1 C14 C13 75.49(12) . .
C12 Ta1 C14 C13 36.04(11) . .
Ta1 Ta1 C14 C13 178.99(9) 5_565 .
N1 Ta1 C14 C10 102.16(12) . .
N1 Ta1 C14 C10 15.68(14) 5_565 .
N21 Ta1 C14 C10 -112.35(12) . .
N22 Ta1 C14 C10 -168.65(11) . .
C11 Ta1 C14 C10 -38.65(11) . .
C13 Ta1 C14 C10 -114.15(17) . .
C12 Ta1 C14 C10 -78.11(12) . .
Ta1 Ta1 C14 C10 64.85(12) 5_565 .
N1 Ta1 C14 C19 -16.30(16) . .
N1 Ta1 C14 C19 -102.77(16) 5_565 .
N21 Ta1 C14 C19 129.19(15) . .
N22 Ta1 C14 C19 72.89(16) . .
C10 Ta1 C14 C19 -118.5(2) . .
C11 Ta1 C14 C19 -157.11(18) . .
C13 Ta1 C14 C19 127.4(2) . .
C12 Ta1 C14 C19 163.44(18) . .
Ta1 Ta1 C14 C19 -53.61(16) 5_565 .
N1 Ta1 N21 C20 62.59(13) . .
N1 Ta1 N21 C20 147.91(12) 5_565 .
N22 Ta1 N21 C20 3.80(10) . .
C10 Ta1 N21 C20 -116.40(12) . .
C14 Ta1 N21 C20 -70.98(13) . .
C11 Ta1 N21 C20 -124.19(11) . .
C13 Ta1 N21 C20 -70.02(12) . .
C12 Ta1 N21 C20 -98.27(12) . .
Ta1 Ta1 N21 C20 111.81(10) 5_565 .
N1 Ta1 N21 C27 -123.3(2) . .
N1 Ta1 N21 C27 -38.0(2) 5_565 .
N22 Ta1 N21 C27 177.9(2) . .
C10 Ta1 N21 C27 57.7(2) . .
C14 Ta1 N21 C27 103.1(2) . .
C11 Ta1 N21 C27 49.9(2) . .
C13 Ta1 N21 C27 104.1(2) . .
C12 Ta1 N21 C27 75.9(2) . .
Ta1 Ta1 N21 C27 -74.1(2) 5_565 .
N1 Ta1 N22 C20 -141.84(12) . .
N1 Ta1 N22 C20 -57.89(14) 5_565 .
N21 Ta1 N22 C20 -3.81(10) . .
C10 Ta1 N22 C20 118.35(12) . .
C14 Ta1 N22 C20 126.89(11) . .
C11 Ta1 N22 C20 74.34(13) . .
C13 Ta1 N22 C20 100.65(12) . .
C12 Ta1 N22 C20 72.76(11) . .
Ta1 Ta1 N22 C20 -107.94(10) 5_565 .
N1 Ta1 N22 C30 40.2(2) . .
N1 Ta1 N22 C30 124.2(2) 5_565 .
N21 Ta1 N22 C30 178.3(2) . .
C10 Ta1 N22 C30 -59.6(2) . .
C14 Ta1 N22 C30 -51.0(2) . .
C11 Ta1 N22 C30 -103.6(2) . .
C13 Ta1 N22 C30 -77.3(2) . .
C12 Ta1 N22 C30 -105.2(2) . .
Ta1 Ta1 N22 C30 74.1(2) 5_565 .
C30 N22 C20 N21 -175.61(17) . .
Ta1 N22 C20 N21 5.91(16) . .
C30 N22 C20 C21 6.2(3) . .
Ta1 N22 C20 C21 -172.31(16) . .
C27 N21 C20 N22 178.28(16) . .
Ta1 N21 C20 N22 -5.99(16) . .
C27 N21 C20 C21 -3.5(3) . .
Ta1 N21 C20 C21 172.27(15) . .
N22 C20 C21 C26 91.8(2) . .
N21 C20 C21 C26 -86.2(2) . .
N22 C20 C21 C22 -90.6(3) . .
N21 C20 C21 C22 91.3(2) . .
C26 C21 C22 C23 -0.1(3) . .
C20 C21 C22 C23 -177.6(2) . .
C21 C22 C23 C24 0.0(4) . .
C22 C23 C24 C25 0.1(4) . .
C23 C24 C25 C26 -0.1(4) . .
C22 C21 C26 C25 0.1(3) . .
C20 C21 C26 C25 177.66(19) . .
C24 C25 C26 C21 0.0(3) . .
C20 N21 C27 C28 160.81(18) . .
Ta1 N21 C27 C28 -12.3(3) . .
C20 N21 C27 C29 -77.6(2) . .
Ta1 N21 C27 C29 109.3(2) . .
C20 N22 C30 C32 73.2(3) . .
Ta1 N22 C30 C32 -109.3(2) . .
C20 N22 C30 C31 -166.39(18) . .
Ta1 N22 C30 C31 11.1(3) . .
